data_4065021
loop_
_publ_author_name
'Vaughan, Teresa F.'
'Koedyk, David J.'
'Spencer, John L.'

_publ_section_title
;
 Comparison of the Reactivity of Platinum(II) and Platinum(0) Complexes
 with Iminophosphine and Phosphinocarbonyl Ligands
;
_journal_issue 19
_journal_name_full Organometallics
_journal_page_first 5170
_journal_paper_doi 10.1021/om2005113
_journal_volume 30
_journal_year 2011
_chemical_formula_sum 'C31 H34 N P Pt'
_chemical_formula_weight 646.65
_space_group_IT_number 2
_symmetry_cell_setting triclinic
_symmetry_space_group_name_Hall '-P 1'
_symmetry_space_group_name_H-M 'P -1'
_atom_sites_solution_hydrogens geom
_atom_sites_solution_primary direct
_atom_sites_solution_secondary difmap
_audit_creation_method SHELXL-97
_cell_angle_alpha 103.134(2)
_cell_angle_beta 104.928(2)
_cell_angle_gamma 107.442(2)
_cell_formula_units_Z 2
_cell_length_a 9.4923(4)
_cell_length_b 11.1549(4)
_cell_length_c 14.5403(8)
_cell_measurement_reflns_used 9711
_cell_measurement_temperature 296(2)
_cell_measurement_theta_max 34.293
_cell_measurement_theta_min 2.353
_cell_volume 1339.61(11)
_computing_data_reduction 'SAINT v7.53A (Bruker, 2008)'
_computing_molecular_graphics
;
Olex2, Durham University (compiled Jan 16 2009 19:16:02)
;
_computing_publication_material
;
Olex2, Durham University (compiled Jan 16 2009 19:16:02)
;
_computing_structure_refinement 'SHELXL-97 (Sheldrick, 1997)'
_computing_structure_solution 'SHELXS-97 (Sheldrick, 1990)'
_diffrn_ambient_temperature 296(2)
_diffrn_measured_fraction_theta_full 0.999
_diffrn_measured_fraction_theta_max 0.841
_diffrn_measurement_device_type 'Bruker APEX-II CCD'
_diffrn_measurement_method '\f and \w scans'
_diffrn_radiation_monochromator graphite
_diffrn_radiation_source 'fine-focus sealed tube'
_diffrn_radiation_type 'MO K\a'
_diffrn_radiation_wavelength 0.71073
_diffrn_reflns_av_R_equivalents 0.0583
_diffrn_reflns_av_sigmaI/netI 0.0484
_diffrn_reflns_limit_h_max 14
_diffrn_reflns_limit_h_min -14
_diffrn_reflns_limit_k_max 16
_diffrn_reflns_limit_k_min -16
_diffrn_reflns_limit_l_max 21
_diffrn_reflns_limit_l_min -22
_diffrn_reflns_number 38965
_diffrn_reflns_theta_full 27.00
_diffrn_reflns_theta_max 34.98
_diffrn_reflns_theta_min 2.92
_diffrn_source_current 30.0
_diffrn_source_power 1.35
_diffrn_source_voltage 45.0
_exptl_absorpt_coefficient_mu 5.316
_exptl_absorpt_correction_T_max 0.7469
_exptl_absorpt_correction_T_min 0.4137
_exptl_absorpt_correction_type multi-scan
_exptl_absorpt_process_details
;
 SADABS-2008/1 (Bruker,2008) was used for absorption correction.
 R(int) was 0.1173 before and 0.0829 after correction.
 The Ratio of minimum to maximum transmission is 0.55388940956.
 The \l/2 correction factor is Not present
;
_exptl_crystal_density_diffrn 1.603
_exptl_crystal_density_method 'not measured'
_exptl_crystal_description block
_exptl_crystal_F_000 640
_exptl_crystal_size_max 0.61
_exptl_crystal_size_mid 0.5
_exptl_crystal_size_min 0.48
_refine_diff_density_max 2.376
_refine_diff_density_min -1.515
_refine_diff_density_rms 0.118
_refine_ls_extinction_method none
_refine_ls_goodness_of_fit_ref 1.091
_refine_ls_hydrogen_treatment constr
_refine_ls_matrix_type full
_refine_ls_number_parameters 311
_refine_ls_number_reflns 9904
_refine_ls_number_restraints 0
_refine_ls_restrained_S_all 1.091
_refine_ls_R_factor_all 0.0231
_refine_ls_R_factor_gt 0.0211
_refine_ls_shift/su_max 0.006
_refine_ls_shift/su_mean 0.000
_refine_ls_structure_factor_coef Fsqd
_refine_ls_weighting_details
;
calc w=1/[\s^2^(Fo^2^)+(0.0000P)^2^+0.1917P] where P=(Fo^2^+2Fc^2^)/3
;
_refine_ls_weighting_scheme calc
_refine_ls_wR_factor_gt 0.0556
_refine_ls_wR_factor_ref 0.0565
_reflns_number_gt 9359
_reflns_number_total 9904
_reflns_threshold_expression >2sigma(I)
_cod_data_source_file om2005113_si_002.cif
_cod_data_source_block TFVB
_cod_depositor_comments
;
The following automatic conversions were performed:

'_symmetry_cell_setting' value 'Triclinic' changed to 'triclinic'
according to /home/saulius/struct/CIF-dictionaries/cif_core.dic
dictionary named 'cif_core.dic' version 2.4.1 from 2010-06-29.

Automatic conversion script
Id: cif_fix_values 1715 2011-07-08 13:25:40Z adriana 
;
_cod_original_cell_volume 1339.61(10)
_cod_database_code 4065021

loop_
_symmetry_equiv_pos_as_xyz
'x, y, z'
'-x, -y, -z'

loop_
_atom_site_label
_atom_site_type_symbol
_atom_site_fract_x
_atom_site_fract_y
_atom_site_fract_z
_atom_site_U_iso_or_equiv
_atom_site_adp_type
_atom_site_occupancy
_atom_site_symmetry_multiplicity
_atom_site_calc_flag
_atom_site_refinement_flags
Pt1 Pt 0.813272(6) 0.776159(6) 0.737930(5) 0.01332(3) Uani 1 1 d .
P P 0.86068(5) 0.66232(5) 0.84426(4) 0.01311(8) Uani 1 1 d .
N N 0.97439(19) 0.72205(17) 0.67453(13) 0.0165(3) Uani 1 1 d .
C26 C 0.8194(2) 0.70003(18) 0.96074(14) 0.0148(3) Uani 1 1 d .
C20 C 0.7689(2) 0.48199(18) 0.79126(14) 0.0156(3) Uani 1 1 d .
C15 C 1.0711(2) 0.69490(18) 0.88996(14) 0.0151(3) Uani 1 1 d .
C14 C 1.1547(2) 0.7065(2) 0.82342(15) 0.0181(3) Uani 1 1 d .
C31 C 0.7377(2) 0.6042(2) 0.99544(16) 0.0216(4) Uani 1 1 d .
H31 H 0.6994 0.5144 0.9577 0.026 Uiso 1 1 calc R
C1 C 0.6397(2) 0.8133(2) 0.78515(16) 0.0193(4) Uani 1 1 d .
H1A H 0.5450 0.7808 0.7261 0.023 Uiso 1 1 calc R
H1B H 0.6171 0.7603 0.8279 0.023 Uiso 1 1 calc R
C5 C 0.9467(2) 0.7046(2) 0.56905(16) 0.0209(4) Uani 1 1 d .
C19 C 1.3154(2) 0.7272(2) 0.85831(17) 0.0263(4) Uani 1 1 d .
H19 H 1.3703 0.7305 0.8138 0.032 Uiso 1 1 calc R
C16 C 1.1509(2) 0.7072(2) 0.98840(15) 0.0191(4) Uani 1 1 d .
H16 H 1.0960 0.6983 1.0326 0.023 Uiso 1 1 calc R
C28 C 0.8542(3) 0.8711(2) 1.11075(17) 0.0271(4) Uani 1 1 d .
H28 H 0.8944 0.9605 1.1496 0.033 Uiso 1 1 calc R
C18 C 1.3934(2) 0.7426(3) 0.95681(19) 0.0276(5) Uani 1 1 d .
H18 H 1.5007 0.7598 0.9792 0.033 Uiso 1 1 calc R
C21 C 0.6054(2) 0.4257(2) 0.74288(16) 0.0231(4) Uani 1 1 d .
H21 H 0.5483 0.4805 0.7420 0.028 Uiso 1 1 calc R
C6 C 0.8215(3) 0.5919(2) 0.49690(16) 0.0253(4) Uani 1 1 d .
C22 C 0.5273(3) 0.2898(2) 0.69633(18) 0.0308(5) Uani 1 1 d .
H22 H 0.4182 0.2533 0.6655 0.037 Uiso 1 1 calc R
C27 C 0.8761(2) 0.8330(2) 1.01932(16) 0.0229(4) Uani 1 1 d .
H27 H 0.9299 0.8981 0.9969 0.028 Uiso 1 1 calc R
C10 C 1.0444(3) 0.8009(2) 0.54168(18) 0.0293(5) Uani 1 1 d .
C17 C 1.3114(2) 0.7326(2) 1.02196(16) 0.0229(4) Uani 1 1 d .
H17 H 1.3633 0.7428 1.0886 0.028 Uiso 1 1 calc R
C3 C 0.7881(3) 0.8989(2) 0.64958(18) 0.0234(4) Uani 1 1 d .
H3B H 0.8161 0.9876 0.6949 0.028 Uiso 1 1 calc R
H3A H 0.8651 0.9045 0.6163 0.028 Uiso 1 1 calc R
C24 C 0.7739(3) 0.2621(2) 0.74361(18) 0.0296(5) Uani 1 1 d .
H24 H 0.8305 0.2070 0.7439 0.035 Uiso 1 1 calc R
C29 C 0.7724(3) 0.7749(2) 1.14340(16) 0.0273(4) Uani 1 1 d .
H29 H 0.7567 0.7996 1.2044 0.033 Uiso 1 1 calc R
C7 C 0.7978(3) 0.5759(3) 0.39625(18) 0.0342(5) Uani 1 1 d .
H7 H 0.7158 0.5014 0.3469 0.041 Uiso 1 1 calc R
C13 C 1.0932(2) 0.6973(2) 0.71793(15) 0.0202(4) Uani 1 1 d .
H13 H 1.1468 0.6702 0.6773 0.024 Uiso 1 1 calc R
C25 C 0.8523(2) 0.3990(2) 0.79141(16) 0.0210(4) Uani 1 1 d .
H25 H 0.9612 0.4350 0.8236 0.025 Uiso 1 1 calc R
C30 C 0.7135(3) 0.6418(2) 1.08560(17) 0.0277(4) Uani 1 1 d .
H30 H 0.6573 0.5774 1.1075 0.033 Uiso 1 1 calc R
C23 C 0.6121(3) 0.2078(2) 0.69570(18) 0.0334(5) Uani 1 1 d .
H23 H 0.5601 0.1165 0.6631 0.040 Uiso 1 1 calc R
C2 C 0.6690(3) 0.9551(2) 0.8417(2) 0.0349(6) Uani 1 1 d .
H2A H 0.6862 1.0090 0.7997 0.052 Uiso 1 1 calc R
H2C H 0.7604 0.9890 0.9018 0.052 Uiso 1 1 calc R
H2B H 0.5791 0.9575 0.8596 0.052 Uiso 1 1 calc R
C12 C 0.7184(3) 0.4882(3) 0.5279(2) 0.0387(6) Uani 1 1 d .
H12A H 0.6358 0.4209 0.4690 0.058 Uiso 1 1 calc R
H12B H 0.6729 0.5296 0.5711 0.058 Uiso 1 1 calc R
H12C H 0.7810 0.4483 0.5634 0.058 Uiso 1 1 calc R
C8 C 0.8950(4) 0.6698(3) 0.36785(19) 0.0417(7) Uani 1 1 d .
H8 H 0.8783 0.6571 0.2998 0.050 Uiso 1 1 calc R
C9 C 1.0151(4) 0.7806(3) 0.4392(2) 0.0422(6) Uani 1 1 d .
H9 H 1.0781 0.8434 0.4192 0.051 Uiso 1 1 calc R
C11 C 1.1797(3) 0.9220(3) 0.6200(2) 0.0464(7) Uani 1 1 d .
H11A H 1.1454 0.9590 0.6724 0.070 Uiso 1 1 calc R
H11B H 1.2147 0.9872 0.5891 0.070 Uiso 1 1 calc R
H11C H 1.2651 0.8969 0.6484 0.070 Uiso 1 1 calc R
C4 C 0.6313(4) 0.8613(3) 0.5707(2) 0.0515(9) Uani 1 1 d .
H4A H 0.5971 0.7713 0.5274 0.077 Uiso 1 1 calc R
H4B H 0.6402 0.9200 0.5316 0.077 Uiso 1 1 calc R
H4C H 0.5558 0.8684 0.6026 0.077 Uiso 1 1 calc R

loop_
_atom_site_aniso_label
_atom_site_aniso_U_11
_atom_site_aniso_U_22
_atom_site_aniso_U_33
_atom_site_aniso_U_23
_atom_site_aniso_U_13
_atom_site_aniso_U_12
Pt1 0.01494(4) 0.01290(4) 0.01566(4) 0.00652(3) 0.00839(3) 0.00617(3)
P 0.01308(18) 0.0129(2) 0.0155(2) 0.00584(17) 0.00707(17) 0.00524(15)
N 0.0180(7) 0.0169(8) 0.0153(7) 0.0038(6) 0.0087(6) 0.0059(6)
C26 0.0159(7) 0.0153(8) 0.0151(8) 0.0060(7) 0.0073(6) 0.0061(6)
C20 0.0189(7) 0.0141(8) 0.0147(8) 0.0059(7) 0.0079(7) 0.0051(6)
C15 0.0139(7) 0.0144(8) 0.0176(8) 0.0045(7) 0.0064(6) 0.0058(6)
C14 0.0154(7) 0.0220(9) 0.0183(9) 0.0059(7) 0.0076(7) 0.0082(7)
C31 0.0288(9) 0.0182(9) 0.0202(9) 0.0085(8) 0.0128(8) 0.0071(7)
C1 0.0176(8) 0.0221(10) 0.0243(10) 0.0101(8) 0.0111(7) 0.0106(7)
C5 0.0252(9) 0.0267(10) 0.0175(9) 0.0083(8) 0.0118(8) 0.0141(8)
C19 0.0169(8) 0.0383(12) 0.0264(11) 0.0101(10) 0.0113(8) 0.0115(8)
C16 0.0194(8) 0.0211(9) 0.0192(9) 0.0072(8) 0.0074(7) 0.0099(7)
C28 0.0329(10) 0.0222(10) 0.0209(10) 0.0011(8) 0.0096(9) 0.0077(8)
C18 0.0152(8) 0.0356(12) 0.0292(12) 0.0089(10) 0.0040(8) 0.0103(8)
C21 0.0202(8) 0.0214(10) 0.0225(10) 0.0065(8) 0.0045(8) 0.0041(7)
C6 0.0289(10) 0.0278(11) 0.0197(10) 0.0049(8) 0.0075(8) 0.0147(8)
C22 0.0301(10) 0.0244(11) 0.0242(11) 0.0050(9) 0.0048(9) -0.0018(8)
C27 0.0256(9) 0.0165(9) 0.0234(10) 0.0044(8) 0.0112(8) 0.0029(7)
C10 0.0361(11) 0.0353(12) 0.0262(11) 0.0138(10) 0.0216(10) 0.0149(10)
C17 0.0200(8) 0.0259(10) 0.0215(10) 0.0068(8) 0.0024(7) 0.0116(7)
C3 0.0357(11) 0.0184(10) 0.0291(11) 0.0145(9) 0.0207(9) 0.0150(8)
C24 0.0455(12) 0.0174(10) 0.0337(12) 0.0085(9) 0.0233(11) 0.0145(9)
C29 0.0341(11) 0.0344(12) 0.0157(9) 0.0074(9) 0.0109(8) 0.0146(9)
C7 0.0405(12) 0.0442(15) 0.0180(10) 0.0028(10) 0.0046(9) 0.0268(11)
C13 0.0182(8) 0.0260(10) 0.0190(9) 0.0064(8) 0.0108(7) 0.0088(7)
C25 0.0265(9) 0.0183(9) 0.0244(10) 0.0093(8) 0.0142(8) 0.0106(7)
C30 0.0353(11) 0.0309(12) 0.0231(10) 0.0138(9) 0.0179(9) 0.0111(9)
C23 0.0498(14) 0.0150(10) 0.0254(11) 0.0006(9) 0.0158(10) 0.0012(9)
C2 0.0395(12) 0.0245(11) 0.0521(16) 0.0110(11) 0.0302(12) 0.0167(10)
C12 0.0406(13) 0.0281(12) 0.0297(13) 0.0020(10) 0.0050(11) 0.0009(10)
C8 0.0608(17) 0.0645(19) 0.0179(11) 0.0182(12) 0.0188(11) 0.0405(15)
C9 0.0562(16) 0.0590(18) 0.0338(14) 0.0279(14) 0.0311(13) 0.0296(14)
C11 0.0464(14) 0.0425(16) 0.0414(15) 0.0132(13) 0.0249(13) -0.0029(12)
C4 0.0559(17) 0.0473(18) 0.0349(15) 0.0270(14) -0.0017(13) 0.0027(14)

loop_
_atom_type_symbol
_atom_type_description
_atom_type_scat_dispersion_real
_atom_type_scat_dispersion_imag
_atom_type_scat_source
C C 0.0033 0.0016 'International Tables Vol C Tables 4.2.6.8 and 6.1.1.4'
H H 0.0000 0.0000 'International Tables Vol C Tables 4.2.6.8 and 6.1.1.4'
N N 0.0061 0.0033 'International Tables Vol C Tables 4.2.6.8 and 6.1.1.4'
P P 0.1023 0.0942 'International Tables Vol C Tables 4.2.6.8 and 6.1.1.4'
Pt Pt -1.7033 8.3905 'International Tables Vol C Tables 4.2.6.8 and 6.1.1.4'

loop_
_geom_angle_atom_site_label_1
_geom_angle_atom_site_label_2
_geom_angle_atom_site_label_3
_geom_angle
C1 Pt1 C3 87.50(8)
C1 Pt1 N 173.90(7)
C3 Pt1 N 91.51(7)
C1 Pt1 P 93.21(6)
C3 Pt1 P 174.31(7)
N Pt1 P 88.38(5)
C20 P C26 103.75(8)
C20 P C15 103.45(9)
C26 P C15 102.53(9)
C20 P Pt1 116.57(6)
C26 P Pt1 119.20(6)
C15 P Pt1 109.40(6)
C13 N C5 113.78(16)
C13 N Pt1 127.96(14)
C5 N Pt1 118.21(13)
C27 C26 C31 118.33(18)
C27 C26 P 117.34(14)
C31 C26 P 124.32(15)
C25 C20 C21 118.85(18)
C25 C20 P 123.85(14)
C21 C20 P 117.20(15)
C16 C15 C14 118.90(16)
C16 C15 P 121.99(13)
C14 C15 P 119.11(14)
C15 C14 C19 118.70(18)
C15 C14 C13 127.33(16)
C19 C14 C13 113.96(17)
C30 C31 C26 120.4(2)
C2 C1 Pt1 118.52(14)
C6 C5 C10 121.8(2)
C6 C5 N 118.81(18)
C10 C5 N 119.4(2)
C18 C19 C14 121.51(19)
C15 C16 C17 121.16(18)
C29 C28 C27 119.4(2)
C17 C18 C19 119.52(18)
C22 C21 C20 120.8(2)
C7 C6 C5 118.1(2)
C7 C6 C12 120.9(2)
C5 C6 C12 121.0(2)
C21 C22 C23 119.9(2)
C26 C27 C28 121.41(19)
C9 C10 C5 118.0(2)
C9 C10 C11 120.5(2)
C5 C10 C11 121.5(2)
C18 C17 C16 120.1(2)
C4 C3 Pt1 118.65(16)
C23 C24 C25 120.2(2)
C28 C29 C30 120.12(19)
C6 C7 C8 120.9(2)
N C13 C14 127.94(17)
C20 C25 C24 120.4(2)
C31 C30 C29 120.4(2)
C24 C23 C22 119.9(2)
C9 C8 C7 120.4(2)
C8 C9 C10 120.9(2)

loop_
_geom_bond_atom_site_label_1
_geom_bond_atom_site_label_2
_geom_bond_distance
Pt1 C1 2.0546(18)
Pt1 C3 2.102(2)
Pt1 N 2.1400(16)
Pt1 P 2.2543(5)
P C20 1.8161(19)
P C26 1.8209(18)
P C15 1.8260(18)
N C13 1.283(3)
N C5 1.444(3)
C26 C27 1.388(3)
C26 C31 1.396(3)
C20 C25 1.387(3)
C20 C21 1.397(3)
C15 C16 1.390(3)
C15 C14 1.405(2)
C14 C19 1.405(3)
C14 C13 1.461(3)
C31 C30 1.383(3)
C1 C2 1.511(3)
C5 C6 1.398(3)
C5 C10 1.400(3)
C19 C18 1.376(3)
C16 C17 1.391(3)
C28 C29 1.379(3)
C28 C27 1.389(3)
C18 C17 1.375(3)
C21 C22 1.381(3)
C6 C7 1.383(3)
C6 C12 1.512(3)
C22 C23 1.388(4)
C10 C9 1.394(3)
C10 C11 1.510(4)
C3 C4 1.495(4)
C24 C23 1.382(4)
C24 C25 1.393(3)
C29 C30 1.384(3)
C7 C8 1.390(4)
C8 C9 1.366(4)
